data_1526009
loop_
_publ_author_name
'Ferraris, G.'
'Ivaldi, G.'
'Zubkova, N.V.'
'Pushcharovskii, D.Yu.'
'Pekov, I.V.'

_publ_section_title
;
 The crystal structure of delindeite, Ba2 ((Na,K,vac)3 (Tl, Fe) (Ti2(O, O
 H)4 Si4 O14) (H2 O, O H)2), a member of the mero-plesiotype bafertisite
 series
;
_journal_name_full 'Canadian Mineralogist'
_journal_page_first 1307
_journal_page_last 1316
_journal_volume 39
_journal_year 2001
_chemical_formula_sum 'Ba2 Fe0.34 H6.58 K0.2 Na1.4 O19.92 Si4 Ti2.66'
_chemical_name_systematic
;
(Na1.4 K0.2) Ba2 (Ti2.66 Fe0.34) Si4 O14 (O1.26 (O H)2.74) (H2 O)1.92
;
_space_group_IT_number 12
_symmetry_space_group_name_Hall '-A 2y'
_symmetry_space_group_name_H-M 'A 1 2/m 1'
_cell_angle_alpha 90
_cell_angle_beta 93.8
_cell_angle_gamma 90
_cell_formula_units_Z 2
_cell_length_a 5.327
_cell_length_b 6.856
_cell_length_c 21.51
_cell_volume 783.859
_citation_journal_id_ASTM CAMIA6
_cod_data_source_file Ferraris_CAMIA6_2001_1025.cif
_cod_data_source_block H6.58Ba2Fe0.34K0.2Na1.4O19.92Si4Ti2.66
_cod_original_cell_volume 783.8592
_cod_original_sg_symbol_Hall '-C 2y (z,y,-x)'
_cod_original_formula_sum 'H6.58 Ba2 Fe0.34 K0.2 Na1.4 O19.92 Si4 Ti2.66'
_cod_database_code 1526009

loop_
_symmetry_equiv_pos_as_xyz
x,y,z
-x,y,-z
-x,-y,-z
x,-y,z
x,y+1/2,z+1/2
-x,y+1/2,-z+1/2
-x,-y+1/2,-z+1/2
x,-y+1/2,z+1/2

loop_
_atom_site_label
_atom_site_type_symbol
_atom_site_fract_x
_atom_site_fract_y
_atom_site_fract_z
_atom_site_occupancy
_atom_site_U_iso_or_equiv
O5 O-2 0.012 0.698 0.3399 1 0.0
Fe1 Fe+3 0 0 0 0.34 0.0
Ba1 Ba+2 0.2539 0 0.27141 0.96 0.0
O1 O-2 0.827 0.701 0.451 1 0.0
Ti2 Ti+4 0.2731 0.5 0.3453 1 0.0
O2 O-2 0.097 0 0.6252 0.54 0.0
Na2 Na+1 0.5 0.754 0.5 0.56 0.0
O9 O-2 0.252 0 0.476 0.38 0.0
O6 O-2 0.728 0 0.0596 1 0.0
K1 K+1 -0.055 0 0.503 0.1 0.0
Na1 Na+1 -0.055 0 0.503 0.14 0.0
O3 O-2 0.326 0 0.616 0.46 0.0
O8 O-2 0.287 0 0.44 0.58 0.0
Ba3 Ba+2 0.261 0 0.32 0.02 0.0
O7 O-2 0.26 0.059 0.7577 0.5 0.0
Si1 Si+4 0.7891 0.7702 0.3788 1 0.0
Ba2 Ba+2 0.254 0 0.221 0.02 0.0
O4 O-2 0.527 0.703 0.3461 1 0.0
Ti1 Ti+4 0 0 0 0.66 0.0
